data_7052206
loop_
_publ_author_name
'Wang, Mei'
'Ma, Chengbing'
'Yuan, Daqiang'
'Hu, Mingqiang'
'Chen, Changneng'
'Liu, Qiutian'

_publ_section_title
;
 Synthesis and characterization of a family of tetranuclear
 manganese(iii) phosphonate complexes
;
_journal_issue 12
_journal_name_full 'New Journal of Chemistry'
_journal_page_first 2103
_journal_paper_doi 10.1039/b706514k
_journal_volume 31
_journal_year 2007
_chemical_formula_sum 'C38 H50 Mn4 N4 O24 P2'
_chemical_formula_weight 1228.52
_chemical_name_systematic
;
?
;
_space_group_IT_number 15
_symmetry_cell_setting monoclinic
_symmetry_space_group_name_Hall '-C 2yc'
_symmetry_space_group_name_H-M 'C 1 2/c 1'
_atom_sites_solution_hydrogens geom
_atom_sites_solution_primary direct
_atom_sites_solution_secondary difmap
_audit_creation_method SHELXL-97
_cell_angle_alpha 90.00
_cell_angle_beta 96.224(3)
_cell_angle_gamma 90.00
_cell_formula_units_Z 4
_cell_length_a 17.8554(9)
_cell_length_b 15.7085(9)
_cell_length_c 17.7912(9)
_cell_measurement_reflns_used 6413
_cell_measurement_temperature 293(2)
_cell_measurement_theta_max 27.48
_cell_measurement_theta_min 2.84
_cell_volume 4960.7(5)
_computing_cell_refinement 'Siemens SMART & SAINT'
_computing_data_collection 'Siemens SMART'
_computing_data_reduction 'Siemens XPREP'
_computing_molecular_graphics 'Bruker SHELXTL'
_computing_publication_material 'Bruker SHELXTL'
_computing_structure_refinement 'Siemens SHELXTL'
_computing_structure_solution 'Siemens SHELXTL'
_diffrn_ambient_temperature 293(2)
_diffrn_measured_fraction_theta_full 0.996
_diffrn_measured_fraction_theta_max 0.996
_diffrn_measurement_device_type 'Bruker P4'
_diffrn_measurement_method '\w scans'
_diffrn_radiation_monochromator graphite
_diffrn_radiation_source 'fine-focus sealed tube'
_diffrn_radiation_type MoK\a
_diffrn_radiation_wavelength 0.71073
_diffrn_reflns_av_R_equivalents 0.0167
_diffrn_reflns_av_sigmaI/netI 0.0170
_diffrn_reflns_limit_h_max 17
_diffrn_reflns_limit_h_min -23
_diffrn_reflns_limit_k_max 18
_diffrn_reflns_limit_k_min -20
_diffrn_reflns_limit_l_max 22
_diffrn_reflns_limit_l_min -23
_diffrn_reflns_number 18157
_diffrn_reflns_theta_full 27.48
_diffrn_reflns_theta_max 27.48
_diffrn_reflns_theta_min 2.84
_diffrn_standards_decay_% 0
_diffrn_standards_interval_count 0
_diffrn_standards_interval_time .
_diffrn_standards_number 0
_exptl_absorpt_coefficient_mu 1.147
_exptl_absorpt_correction_T_max 0.7527
_exptl_absorpt_correction_T_min .6674
_exptl_absorpt_correction_type empirical
_exptl_absorpt_process_details 'SADABS (Sheldrick, 1996)'
_exptl_crystal_colour brown
_exptl_crystal_density_diffrn 1.645
_exptl_crystal_density_method 'not measured'
_exptl_crystal_description prism
_exptl_crystal_F_000 2512
_exptl_crystal_size_max .45
_exptl_crystal_size_mid .30
_exptl_crystal_size_min .25
_refine_diff_density_max 1.044
_refine_diff_density_min -0.649
_refine_diff_density_rms 0.076
_refine_ls_extinction_method none
_refine_ls_goodness_of_fit_ref 1.004
_refine_ls_hydrogen_treatment constr
_refine_ls_matrix_type full
_refine_ls_number_parameters 329
_refine_ls_number_reflns 5679
_refine_ls_number_restraints 0
_refine_ls_restrained_S_all 1.004
_refine_ls_R_factor_gt 0.0400
_refine_ls_shift/su_max 0.001
_refine_ls_shift/su_mean 0.000
_refine_ls_structure_factor_coef Fsqd
_refine_ls_weighting_details 'calc w=1/[\s^2^(Fo^2^)+(0.0689P)^2^+9.5681P] where P=(Fo^2^+2Fc^2^)/3'
_refine_ls_weighting_scheme calc
_refine_ls_wR_factor_gt 0.1101
_refine_ls_wR_factor_ref 0.1134
_reflns_number_gt 5192
_reflns_number_total 5679
_reflns_threshold_expression >2sigma(I)
_cod_data_source_file b706514k.txt
_cod_data_source_block compound-1
_cod_depositor_comments
;
The following automatic conversions were performed:
'_symmetry_cell_setting' value 'Monoclinic' changed to 'monoclinic'
according to '/home/saulius/struct/CIF-dictionaries/cif_core.dic'
dictionary named 'cif_core.dic' version 2.4.1 from 2010-06-29.

Automatic conversion script
Id: cif_fix_enum 1527 2010-12-29 10:47:43Z saulius 
;
_cod_original_sg_symbol_H-M C2/c
_cod_database_code 7052206
_refine_ls_r_factor_ref 0.0441

loop_
_symmetry_equiv_pos_as_xyz
'x, y, z'
'-x, y, -z+1/2'
'x+1/2, y+1/2, z'
'-x+1/2, y+1/2, -z+1/2'
'-x, -y, -z'
'x, -y, z-1/2'
'-x+1/2, -y+1/2, -z'
'x+1/2, -y+1/2, z-1/2'

loop_
_atom_site_label
_atom_site_type_symbol
_atom_site_fract_x
_atom_site_fract_y
_atom_site_fract_z
_atom_site_U_iso_or_equiv
_atom_site_adp_type
_atom_site_occupancy
_atom_site_symmetry_multiplicity
_atom_site_calc_flag
_atom_site_refinement_flags
_atom_site_disorder_assembly
_atom_site_disorder_group
Mn1 Mn 0.695939(19) 0.30978(2) 0.522766(18) 0.02371(10) Uani 1 1 d . . .
Mn2 Mn 0.807606(18) 0.21937(2) 0.664998(18) 0.02255(10) Uani 1 1 d . . .
P1 P 0.87193(3) 0.35353(4) 0.57023(3) 0.02607(14) Uani 1 1 d . . .
O1 O 0.75941(9) 0.22109(9) 0.56711(8) 0.0229(3) Uani 1 1 d . . .
O2 O 0.63663(11) 0.40531(11) 0.48118(10) 0.0368(4) Uani 1 1 d . . .
O3 O 0.61569(11) 0.38214(12) 0.35704(10) 0.0390(4) Uani 1 1 d . . .
O4 O 0.89012(9) 0.28908(11) 0.51062(9) 0.0288(3) Uani 1 1 d . . .
O5 O 0.87505(9) 0.30991(10) 0.64912(9) 0.0288(3) Uani 1 1 d . . .
O6 O 0.79618(9) 0.39782(10) 0.55103(10) 0.0301(3) Uani 1 1 d . . .
O7 O 0.72735(11) 0.30185(12) 0.71412(10) 0.0384(4) Uani 1 1 d . . .
O8 O 0.64865(11) 0.33629(13) 0.61272(10) 0.0394(4) Uani 1 1 d . . .
O9 O 0.51774(18) 0.1687(2) 0.59407(19) 0.0846(9) Uani 1 1 d . . .
H9B H 0.5378 0.1928 0.5606 0.127 Uiso 1 1 calc R . .
O10 O 0.4453(2) 0.2810(2) 0.5837(2) 0.1090(14) Uani 1 1 d . . .
O11 O 0.75209(16) 0.54165(18) 0.4786(2) 0.0842(10) Uani 1 1 d . . .
H11D H 0.7761 0.5032 0.5012 0.126 Uiso 1 1 calc R . .
O12 O 0.8653(2) 0.5932(3) 0.4768(3) 0.1245(16) Uani 1 1 d . . .
N1 N 0.85494(11) 0.19759(13) 0.77372(11) 0.0280(4) Uani 1 1 d . . .
N2 N 0.74139(11) 0.12174(12) 0.69760(11) 0.0279(4) Uani 1 1 d . . .
C1 C 0.91466(15) 0.23956(18) 0.80722(15) 0.0368(5) Uani 1 1 d . . .
H1A H 0.9342 0.2850 0.7821 0.044 Uiso 1 1 calc R . .
C2 C 0.94832(18) 0.2171(2) 0.87853(17) 0.0478(7) Uani 1 1 d . . .
H2A H 0.9897 0.2472 0.9010 0.057 Uiso 1 1 calc R . .
C3 C 0.91969(19) 0.1500(2) 0.91511(17) 0.0513(8) Uani 1 1 d . . .
H3A H 0.9412 0.1345 0.9631 0.062 Uiso 1 1 calc R . .
C4 C 0.85861(18) 0.1053(2) 0.88066(15) 0.0441(6) Uani 1 1 d . . .
H4A H 0.8391 0.0591 0.9049 0.053 Uiso 1 1 calc R . .
C5 C 0.82698(14) 0.13030(15) 0.80941(13) 0.0304(5) Uani 1 1 d . . .
C6 C 0.76222(14) 0.08795(15) 0.76656(13) 0.0299(5) Uani 1 1 d . . .
C7 C 0.72480(17) 0.01794(17) 0.79208(16) 0.0409(6) Uani 1 1 d . . .
H7A H 0.7399 -0.0056 0.8393 0.049 Uiso 1 1 calc R . .
C8 C 0.66545(18) -0.01596(18) 0.74681(18) 0.0468(7) Uani 1 1 d . . .
H8A H 0.6407 -0.0637 0.7626 0.056 Uiso 1 1 calc R . .
C9 C 0.64231(17) 0.0206(2) 0.67782(17) 0.0467(7) Uani 1 1 d . . .
H9A H 0.6008 -0.0006 0.6475 0.056 Uiso 1 1 calc R . .
C10 C 0.68246(15) 0.08969(18) 0.65465(15) 0.0374(6) Uani 1 1 d . . .
H10A H 0.6678 0.1143 0.6078 0.045 Uiso 1 1 calc R . .
C11 C 0.94565(16) 0.43173(18) 0.58002(18) 0.0425(6) Uani 1 1 d . . .
H11A H 0.9470 0.4613 0.5330 0.064 Uiso 1 1 calc R . .
H11B H 0.9931 0.4041 0.5936 0.064 Uiso 1 1 calc R . .
H11C H 0.9363 0.4716 0.6188 0.064 Uiso 1 1 calc R . .
C12 C 0.66824(14) 0.33374(16) 0.68317(14) 0.0317(5) Uani 1 1 d . . .
C13 C 0.6137(2) 0.3751(2) 0.73114(18) 0.0559(9) Uani 1 1 d . . .
H13A H 0.6260 0.3586 0.7830 0.084 Uiso 1 1 calc R . .
H13B H 0.5634 0.3571 0.7140 0.084 Uiso 1 1 calc R . .
H13C H 0.6171 0.4359 0.7269 0.084 Uiso 1 1 calc R . .
C14 C 0.60912(14) 0.42459(15) 0.41455(14) 0.0297(5) Uani 1 1 d . . .
C15 C 0.56505(19) 0.50642(19) 0.40683(17) 0.0477(7) Uani 1 1 d . . .
H15A H 0.5425 0.5126 0.3556 0.072 Uiso 1 1 calc R . .
H15B H 0.5982 0.5535 0.4197 0.072 Uiso 1 1 calc R . .
H15C H 0.5263 0.5054 0.4402 0.072 Uiso 1 1 calc R . .
C16 C 0.4601(2) 0.2116(3) 0.6092(2) 0.0625(9) Uani 1 1 d . . .
C17 C 0.4128(3) 0.1687(3) 0.6609(3) 0.1008(19) Uani 1 1 d . . .
H17A H 0.3888 0.2107 0.6893 0.151 Uiso 1 1 calc R . .
H17B H 0.4437 0.1325 0.6949 0.151 Uiso 1 1 calc R . .
H17C H 0.3751 0.1351 0.6320 0.151 Uiso 1 1 calc R . .
C18 C 0.7961(2) 0.6004(2) 0.4646(2) 0.0620(9) Uani 1 1 d . . .
C19 C 0.7616(3) 0.6730(3) 0.4200(3) 0.0823(13) Uani 1 1 d . . .
H19A H 0.7871 0.7247 0.4364 0.123 Uiso 1 1 calc R . .
H19B H 0.7093 0.6774 0.4275 0.123 Uiso 1 1 calc R . .
H19C H 0.7662 0.6640 0.3674 0.123 Uiso 1 1 calc R . .

loop_
_atom_site_aniso_label
_atom_site_aniso_U_11
_atom_site_aniso_U_22
_atom_site_aniso_U_33
_atom_site_aniso_U_23
_atom_site_aniso_U_13
_atom_site_aniso_U_12
Mn1 0.02791(18) 0.02450(18) 0.01906(17) 0.00077(12) 0.00404(13) 0.00176(12)
Mn2 0.02633(18) 0.02279(18) 0.01831(17) 0.00120(11) 0.00151(12) -0.00291(12)
P1 0.0273(3) 0.0241(3) 0.0269(3) 0.0002(2) 0.0035(2) -0.0060(2)
O1 0.0266(7) 0.0234(7) 0.0185(7) 0.0009(5) 0.0023(6) -0.0020(6)
O2 0.0481(10) 0.0319(9) 0.0304(9) 0.0010(7) 0.0039(8) 0.0116(8)
O3 0.0432(10) 0.0408(10) 0.0319(9) -0.0045(8) -0.0012(8) 0.0136(8)
O4 0.0279(8) 0.0318(8) 0.0271(8) -0.0008(6) 0.0052(6) -0.0046(6)
O5 0.0315(8) 0.0293(8) 0.0247(8) 0.0001(6) -0.0003(6) -0.0084(6)
O6 0.0322(8) 0.0246(8) 0.0333(9) 0.0001(6) 0.0028(7) -0.0020(6)
O7 0.0438(10) 0.0436(10) 0.0277(9) -0.0041(7) 0.0040(7) 0.0123(8)
O8 0.0379(9) 0.0548(11) 0.0265(9) 0.0001(8) 0.0088(7) 0.0115(9)
O9 0.078(2) 0.088(2) 0.093(2) 0.0271(18) 0.0358(17) 0.0126(17)
O10 0.122(3) 0.078(2) 0.135(4) 0.040(2) 0.051(3) 0.018(2)
O11 0.0650(17) 0.0627(17) 0.127(3) 0.0380(17) 0.0185(17) 0.0016(14)
O12 0.086(2) 0.107(3) 0.171(4) 0.046(3) -0.031(3) -0.028(2)
N1 0.0294(10) 0.0307(10) 0.0239(9) -0.0007(7) 0.0021(7) 0.0011(8)
N2 0.0322(10) 0.0262(9) 0.0254(9) 0.0035(7) 0.0032(7) -0.0041(8)
C1 0.0352(13) 0.0405(14) 0.0330(13) -0.0008(11) -0.0034(10) -0.0035(11)
C2 0.0445(16) 0.0567(18) 0.0388(15) -0.0049(13) -0.0116(12) -0.0047(13)
C3 0.0582(18) 0.0620(19) 0.0301(14) 0.0053(13) -0.0112(13) 0.0062(15)
C4 0.0533(16) 0.0486(16) 0.0295(13) 0.0102(11) -0.0003(11) 0.0017(13)
C5 0.0355(12) 0.0320(12) 0.0237(11) 0.0030(9) 0.0034(9) 0.0038(10)
C6 0.0367(12) 0.0277(11) 0.0259(11) 0.0041(9) 0.0058(9) 0.0014(9)
C7 0.0558(16) 0.0328(13) 0.0352(14) 0.0111(11) 0.0095(12) -0.0038(12)
C8 0.0569(18) 0.0352(14) 0.0505(17) 0.0058(12) 0.0159(14) -0.0153(13)
C9 0.0466(16) 0.0471(16) 0.0461(16) 0.0007(13) 0.0032(12) -0.0205(13)
C10 0.0403(13) 0.0412(14) 0.0297(12) 0.0034(10) -0.0005(10) -0.0117(11)
C11 0.0388(14) 0.0364(13) 0.0523(17) -0.0013(12) 0.0049(12) -0.0169(11)
C12 0.0369(12) 0.0318(12) 0.0279(12) 0.0008(9) 0.0108(10) 0.0017(10)
C13 0.0587(19) 0.074(2) 0.0378(16) -0.0018(15) 0.0186(14) 0.0249(17)
C14 0.0312(11) 0.0275(11) 0.0313(12) 0.0018(9) 0.0076(9) 0.0024(9)
C15 0.0632(19) 0.0392(14) 0.0415(15) 0.0062(12) 0.0098(13) 0.0214(14)
C16 0.065(2) 0.059(2) 0.066(2) 0.0035(17) 0.0179(18) 0.0015(17)
C17 0.114(4) 0.083(3) 0.118(4) 0.003(3) 0.069(4) -0.002(3)
C18 0.066(2) 0.0486(19) 0.070(2) 0.0031(16) 0.0003(18) -0.0073(16)
C19 0.099(3) 0.054(2) 0.096(3) 0.024(2) 0.019(3) -0.002(2)

loop_
_atom_type_symbol
_atom_type_description
_atom_type_scat_dispersion_real
_atom_type_scat_dispersion_imag
_atom_type_scat_source
C C 0.0033 0.0016 'International Tables Vol C Tables 4.2.6.8 and 6.1.1.4'
N N 0.0061 0.0033 'International Tables Vol C Tables 4.2.6.8 and 6.1.1.4'
O O 0.0106 0.0060 'International Tables Vol C Tables 4.2.6.8 and 6.1.1.4'
P P 0.1023 0.0942 'International Tables Vol C Tables 4.2.6.8 and 6.1.1.4'
Mn Mn 0.3368 0.7283 'International Tables Vol C Tables 4.2.6.8 and 6.1.1.4'
H H 0.0000 0.0000 'International Tables Vol C Tables 4.2.6.8 and 6.1.1.4'

loop_
_geom_angle_atom_site_label_1
_geom_angle_atom_site_label_2
_geom_angle_atom_site_label_3
_geom_angle
_geom_angle_site_symmetry_1
_geom_angle_site_symmetry_3
_geom_angle_publ_flag
O1 Mn1 O1 83.04(7) . 7_656 ?
O1 Mn1 O8 96.20(7) . . ?
O1 Mn1 O8 177.55(8) 7_656 . ?
O1 Mn1 O2 176.00(8) . . ?
O1 Mn1 O2 97.84(7) 7_656 . ?
O8 Mn1 O2 83.08(8) . . ?
O1 Mn1 O4 87.87(7) . 7_656 ?
O1 Mn1 O4 86.47(6) 7_656 7_656 ?
O8 Mn1 O4 91.17(8) . 7_656 ?
O2 Mn1 O4 96.07(8) . 7_656 ?
O1 Mn1 O6 86.26(6) . . ?
O1 Mn1 O6 87.13(6) 7_656 . ?
O8 Mn1 O6 95.15(8) . . ?
O2 Mn1 O6 89.88(7) . . ?
O4 Mn1 O6 171.80(6) 7_656 . ?
O1 Mn1 Mn1 41.69(5) . 7_656 ?
O1 Mn1 Mn1 41.35(5) 7_656 7_656 ?
O8 Mn1 Mn1 137.84(6) . 7_656 ?
O2 Mn1 Mn1 139.05(6) . 7_656 ?
O4 Mn1 Mn1 86.22(5) 7_656 7_656 ?
O6 Mn1 Mn1 85.59(4) . 7_656 ?
O1 Mn1 Mn2 26.46(5) . . ?
O1 Mn1 Mn2 104.69(5) 7_656 . ?
O8 Mn1 Mn2 75.20(6) . . ?
O2 Mn1 Mn2 150.46(6) . . ?
O4 Mn1 Mn2 104.05(5) 7_656 . ?
O6 Mn1 Mn2 72.67(4) . . ?
Mn1 Mn1 Mn2 64.795(13) 7_656 . ?
O1 Mn2 O5 94.94(7) . . ?
O1 Mn2 N1 170.77(7) . . ?
O5 Mn2 N1 93.55(8) . . ?
O1 Mn2 N2 93.05(7) . . ?
O5 Mn2 N2 171.99(8) . . ?
N1 Mn2 N2 78.51(8) . . ?
O1 Mn2 O3 94.52(7) . 7_656 ?
O5 Mn2 O3 95.77(8) . 7_656 ?
N1 Mn2 O3 81.03(7) . 7_656 ?
N2 Mn2 O3 84.05(8) . 7_656 ?
O1 Mn2 O7 96.27(7) . . ?
O5 Mn2 O7 93.97(8) . . ?
N1 Mn2 O7 86.72(7) . . ?
N2 Mn2 O7 84.68(8) . . ?
O3 Mn2 O7 164.78(7) 7_656 . ?
O1 Mn2 Mn1 27.29(5) . . ?
O5 Mn2 Mn1 84.60(5) . . ?
N1 Mn2 Mn1 158.31(6) . . ?
N2 Mn2 Mn1 102.41(6) . . ?
O3 Mn2 Mn1 120.66(5) 7_656 . ?
O7 Mn2 Mn1 71.89(5) . . ?
O6 P1 O4 113.39(10) . . ?
O6 P1 O5 110.28(10) . . ?
O4 P1 O5 110.16(10) . . ?
O6 P1 C11 109.42(12) . . ?
O4 P1 C11 108.20(12) . . ?
O5 P1 C11 105.03(12) . . ?
Mn2 O1 Mn1 126.25(8) . . ?
Mn2 O1 Mn1 125.72(8) . 7_656 ?
Mn1 O1 Mn1 96.96(7) . 7_656 ?
C14 O2 Mn1 132.97(16) . . ?
C14 O3 Mn2 131.69(17) . 7_656 ?
P1 O4 Mn1 117.17(9) . 7_656 ?
P1 O5 Mn2 120.06(10) . . ?
P1 O6 Mn1 115.42(9) . . ?
C12 O7 Mn2 128.69(16) . . ?
C12 O8 Mn1 135.61(17) . . ?
C16 O9 H9B 109.5 . . ?
C18 O11 H11D 109.5 . . ?
C1 N1 C5 119.5(2) . . ?
C1 N1 Mn2 124.35(18) . . ?
C5 N1 Mn2 115.86(16) . . ?
C10 N2 C6 119.7(2) . . ?
C10 N2 Mn2 124.26(17) . . ?
C6 N2 Mn2 116.01(16) . . ?
N1 C1 C2 121.8(3) . . ?
N1 C1 H1A 119.1 . . ?
C2 C1 H1A 119.1 . . ?
C3 C2 C1 118.9(3) . . ?
C3 C2 H2A 120.5 . . ?
C1 C2 H2A 120.5 . . ?
C2 C3 C4 119.9(3) . . ?
C2 C3 H3A 120.1 . . ?
C4 C3 H3A 120.1 . . ?
C3 C4 C5 118.9(3) . . ?
C3 C4 H4A 120.5 . . ?
C5 C4 H4A 120.5 . . ?
N1 C5 C4 121.0(2) . . ?
N1 C5 C6 114.7(2) . . ?
C4 C5 C6 124.3(2) . . ?
N2 C6 C7 120.9(2) . . ?
N2 C6 C5 114.6(2) . . ?
C7 C6 C5 124.5(2) . . ?
C8 C7 C6 119.0(3) . . ?
C8 C7 H7A 120.5 . . ?
C6 C7 H7A 120.5 . . ?
C7 C8 C9 120.1(3) . . ?
C7 C8 H8A 120.0 . . ?
C9 C8 H8A 120.0 . . ?
C8 C9 C10 118.4(3) . . ?
C8 C9 H9A 120.8 . . ?
C10 C9 H9A 120.8 . . ?
N2 C10 C9 121.8(2) . . ?
N2 C10 H10A 119.1 . . ?
C9 C10 H10A 119.1 . . ?
P1 C11 H11A 109.5 . . ?
P1 C11 H11B 109.5 . . ?
H11A C11 H11B 109.5 . . ?
P1 C11 H11C 109.5 . . ?
H11A C11 H11C 109.5 . . ?
H11B C11 H11C 109.5 . . ?
O7 C12 O8 125.6(2) . . ?
O7 C12 C13 119.5(2) . . ?
O8 C12 C13 114.9(2) . . ?
C12 C13 H13A 109.5 . . ?
C12 C13 H13B 109.5 . . ?
H13A C13 H13B 109.5 . . ?
C12 C13 H13C 109.5 . . ?
H13A C13 H13C 109.5 . . ?
H13B C13 H13C 109.5 . . ?
O3 C14 O2 125.6(2) . . ?
O3 C14 C15 118.7(2) . . ?
O2 C14 C15 115.7(2) . . ?
C14 C15 H15A 109.5 . . ?
C14 C15 H15B 109.5 . . ?
H15A C15 H15B 109.5 . . ?
C14 C15 H15C 109.5 . . ?
H15A C15 H15C 109.5 . . ?
H15B C15 H15C 109.5 . . ?
O10 C16 O9 123.1(4) . . ?
O10 C16 C17 122.2(4) . . ?
O9 C16 C17 114.7(4) . . ?
C16 C17 H17A 109.5 . . ?
C16 C17 H17B 109.5 . . ?
H17A C17 H17B 109.5 . . ?
C16 C17 H17C 109.5 . . ?
H17A C17 H17C 109.5 . . ?
H17B C17 H17C 109.5 . . ?
O12 C18 O11 122.2(4) . . ?
O12 C18 C19 120.9(4) . . ?
O11 C18 C19 116.1(4) . . ?
C18 C19 H19A 109.5 . . ?
C18 C19 H19B 109.5 . . ?
H19A C19 H19B 109.5 . . ?
C18 C19 H19C 109.5 . . ?
H19A C19 H19C 109.5 . . ?
H19B C19 H19C 109.5 . . ?

loop_
_geom_bond_atom_site_label_1
_geom_bond_atom_site_label_2
_geom_bond_distance
_geom_bond_site_symmetry_2
_geom_bond_publ_flag
Mn1 O1 1.9115(16) . ?
Mn1 O1 1.9245(15) 7_656 ?
Mn1 O8 1.9341(17) . ?
Mn1 O2 1.9368(18) . ?
Mn1 O4 2.2199(17) 7_656 ?
Mn1 O6 2.2746(17) . ?
Mn1 Mn1 2.8722(7) 7_656 ?
Mn1 Mn2 3.3618(5) . ?
Mn2 O1 1.8572(15) . ?
Mn2 O5 1.9044(16) . ?
Mn2 N1 2.054(2) . ?
Mn2 N2 2.0579(19) . ?
Mn2 O3 2.1653(18) 7_656 ?
Mn2 O7 2.1834(18) . ?
P1 O6 1.5264(18) . ?
P1 O4 1.5264(17) . ?
P1 O5 1.5575(17) . ?
P1 C11 1.795(3) . ?
O1 Mn1 1.9245(15) 7_656 ?
O2 C14 1.270(3) . ?
O3 C14 1.237(3) . ?
O3 Mn2 2.1653(18) 7_656 ?
O4 Mn1 2.2199(17) 7_656 ?
O7 C12 1.242(3) . ?
O8 C12 1.265(3) . ?
O9 C16 1.283(5) . ?
O9 H9B 0.8200 . ?
O10 C16 1.199(5) . ?
O11 C18 1.255(4) . ?
O11 H11D 0.8200 . ?
O12 C18 1.236(5) . ?
N1 C1 1.338(3) . ?
N1 C5 1.356(3) . ?
N2 C10 1.330(3) . ?
N2 C6 1.351(3) . ?
C1 C2 1.389(4) . ?
C1 H1A 0.9300 . ?
C2 C3 1.366(5) . ?
C2 H2A 0.9300 . ?
C3 C4 1.384(4) . ?
C3 H3A 0.9300 . ?
C4 C5 1.388(3) . ?
C4 H4A 0.9300 . ?
C5 C6 1.473(3) . ?
C6 C7 1.388(3) . ?
C7 C8 1.368(4) . ?
C7 H7A 0.9300 . ?
C8 C9 1.377(4) . ?
C8 H8A 0.9300 . ?
C9 C10 1.388(4) . ?
C9 H9A 0.9300 . ?
C10 H10A 0.9300 . ?
C11 H11A 0.9600 . ?
C11 H11B 0.9600 . ?
C11 H11C 0.9600 . ?
C12 C13 1.509(3) . ?
C13 H13A 0.9600 . ?
C13 H13B 0.9600 . ?
C13 H13C 0.9600 . ?
C14 C15 1.506(3) . ?
C15 H15A 0.9600 . ?
C15 H15B 0.9600 . ?
C15 H15C 0.9600 . ?
C16 C17 1.477(6) . ?
C17 H17A 0.9600 . ?
C17 H17B 0.9600 . ?
C17 H17C 0.9600 . ?
C18 C19 1.484(6) . ?
C19 H19A 0.9600 . ?
C19 H19B 0.9600 . ?
C19 H19C 0.9600 . ?
